data_4025104
loop_
_publ_author_name
'Shin'ichi Nakatsuji'
'Mitsunori Nobusawa'
'Hideto Suzuki'
'Hiroki Akutsu'
'Jun-ichi Yamada'

_publ_contact_author_email nakatuji@sci.u-hyogo.ac.jp
_publ_contact_author_fax +81-791-58-0164
_publ_contact_author_name 'Shin'ichi Nakatsuji'
_publ_contact_author_phone +81-791-58-0163
_publ_section_title
;
Spin-Carrying Benzoquinone Derivatives
;
_journal_name_full 'Journal of Organic Chemistry'
_journal_page_first 9345
_journal_page_last 9350
_journal_paper_doi 10.1021/jo902007m
_journal_volume 74
_journal_year 2009
_chemical_formula_moiety 'C24 H34 Br2 N2 O6 '
_chemical_formula_sum 'C24 H34 Br2 N2 O6'
_chemical_formula_weight 606.35
_space_group_IT_number 61
_symmetry_cell_setting orthorhombic
_symmetry_Int_Tables_number 61
_symmetry_space_group_name_Hall '-P 2ac 2ab'
_symmetry_space_group_name_H-M 'P b c a'
_audit_creation_date 2008-05-04
_audit_creation_method 'by CrystalStructure 3.8'
_cell_angle_alpha 90.0000
_cell_angle_beta 90.0000
_cell_angle_gamma 90.0000
_cell_formula_units_Z 4
_cell_length_a 13.609(3)
_cell_length_b 14.887(3)
_cell_length_c 13.149(4)
_cell_measurement_reflns_used 25
_cell_measurement_temperature 295.1
_cell_measurement_theta_max 15.0
_cell_measurement_theta_min 14.5
_cell_volume 2663.8(10)
_computing_cell_refinement 'MSC/AFC Diffractometer Control'
_computing_data_collection 'MSC/AFC Diffractometer Control'
_computing_data_reduction CrystalStructure
_computing_publication_material 'CrystalStructure 3.8'
_computing_structure_refinement CRYSTALS
_diffrn_measured_fraction_theta_full 0.996
_diffrn_measured_fraction_theta_max 0.996
_diffrn_measurement_device_type 'Rigaku AFC5R'
_diffrn_measurement_method \w-2\q
_diffrn_radiation_type 'Mo K\a'
_diffrn_radiation_wavelength 0.71069
_diffrn_reflns_limit_h_max 0
_diffrn_reflns_limit_h_min -17
_diffrn_reflns_limit_k_max 19
_diffrn_reflns_limit_k_min 0
_diffrn_reflns_limit_l_max 17
_diffrn_reflns_limit_l_min 0
_diffrn_reflns_number 3053
_diffrn_reflns_theta_full 27.51
_diffrn_reflns_theta_max 27.51
_diffrn_standards_decay_% 0.00
_diffrn_standards_interval_count 0
_diffrn_standards_number 3
_exptl_absorpt_coefficient_mu 3.092
_exptl_absorpt_correction_T_max 0.462
_exptl_absorpt_correction_T_min 0.385
_exptl_absorpt_correction_type psi-scan
_exptl_absorpt_process_details '(North, Phillips & Mathews, 1968)'
_exptl_crystal_colour black
_exptl_crystal_density_diffrn 1.512
_exptl_crystal_density_method 'not measured'
_exptl_crystal_description block
_exptl_crystal_F_000 1240.00
_exptl_crystal_size_max 0.25
_exptl_crystal_size_mid 0.25
_exptl_crystal_size_min 0.25
_refine_diff_density_max 1.13
_refine_diff_density_min -0.67
_refine_ls_extinction_method none
_refine_ls_goodness_of_fit_ref 0.945
_refine_ls_hydrogen_treatment refall
_refine_ls_number_parameters 171
_refine_ls_number_reflns 1112
_refine_ls_R_factor_gt 0.0629
_refine_ls_shift/su_max 0.0000
_refine_ls_structure_factor_coef F
_refine_ls_weighting_details 'w = 1/[0.0010Fo^2^ + 3.0000\s(Fo^2^) + 0.5000]'
_refine_ls_weighting_scheme calc
_refine_ls_wR_factor_ref 0.0656
_reflns_number_gt 1106
_reflns_number_total 3053
_reflns_threshold_expression F^2^>2.0\s(F^2^)
_cod_data_source_file jo902007m_si_004.cif
_cod_data_source_block '_A071108c'
_cod_original_formula_sum 'C24 H34 Br2 N2 O6 '
_cod_database_code 4025104

loop_
_symmetry_equiv_pos_site_id
_symmetry_equiv_pos_as_xyz
1 +X,+Y,+Z
2 1/2-X,1/2+Y,+Z
3 +X,1/2-Y,1/2+Z
4 1/2-X,-Y,1/2+Z
5 -X,-Y,-Z
6 1/2+X,1/2-Y,-Z
7 -X,1/2+Y,1/2-Z
8 1/2+X,+Y,1/2-Z

loop_
_atom_site_label
_atom_site_type_symbol
_atom_site_fract_x
_atom_site_fract_y
_atom_site_fract_z
_atom_site_U_iso_or_equiv
_atom_site_adp_type
_atom_site_occupancy
_atom_site_symmetry_multiplicity
_atom_site_calc_flag
_atom_site_refinement_flags
_atom_site_disorder_assembly
_atom_site_disorder_group
Br(1) Br 0.23246(8) 0.54714(9) 0.04454(10) 0.0472(3) Uani 1.00 1 d . . .
O(1) O 0.0730(7) 0.2087(6) 0.4936(6) 0.066(3) Uani 1.00 1 d . . .
O(2) O 0.0981(5) 0.4392(5) 0.1720(5) 0.044(2) Uani 1.00 1 d . . .
O(3) O 0.1053(6) 0.5904(5) -0.1358(6) 0.050(2) Uani 1.00 1 d . . .
N(1) N 0.0768(6) 0.2633(6) 0.4179(7) 0.035(3) Uani 1.00 1 d . . .
C(1) C 0.0567(7) 0.5520(7) -0.0713(7) 0.030(3) Uani 1.00 1 d . . .
C(6) C 0.0997(7) 0.5214(6) 0.0233(7) 0.025(3) Uani 1.00 1 d . . .
C(7) C 0.0505(7) 0.4675(6) 0.0879(7) 0.025(3) Uani 1.00 1 d . . .
C(9) C 0.0674(8) 0.3641(7) 0.2360(8) 0.036(3) Uani 1.00 1 d . . .
C(10) C 0.1591(8) 0.3129(7) 0.2592(9) 0.042(4) Uani 1.00 1 d . . .
C(11) C 0.1403(9) 0.2328(8) 0.3328(9) 0.044(4) Uani 1.00 1 d . . .
C(12) C 0.0237(8) 0.4016(7) 0.3320(7) 0.037(3) Uani 1.00 1 d . . .
C(13) C -0.0044(8) 0.3291(8) 0.4100(8) 0.038(3) Uani 1.00 1 d . . .
C(14) C -0.0978(8) 0.2808(9) 0.3775(10) 0.058(4) Uani 1.00 1 d . . .
C(15) C 0.0911(10) 0.1552(8) 0.2755(9) 0.064(5) Uani 1.00 1 d . . .
C(16) C 0.2377(10) 0.2019(9) 0.3765(10) 0.070(4) Uani 1.00 1 d . . .
C(17) C -0.0189(10) 0.3709(8) 0.5131(8) 0.059(5) Uani 1.00 1 d . . .
H(1) H -0.1113 0.2330 0.4235 0.070 Uiso 1.00 1 c R . .
H(2) H -0.1508 0.3231 0.3786 0.070 Uiso 1.00 1 c R . .
H(3) H -0.0910 0.2567 0.3114 0.070 Uiso 1.00 1 c R . .
H(4) H 0.0325 0.1766 0.2440 0.076 Uiso 1.00 1 c R . .
H(5) H 0.1344 0.1311 0.2259 0.076 Uiso 1.00 1 c R . .
H(6) H 0.0747 0.1092 0.3228 0.076 Uiso 1.00 1 c R . .
H(7) H 0.2271 0.1505 0.4183 0.084 Uiso 1.00 1 c R . .
H(8) H 0.2811 0.1862 0.3230 0.084 Uiso 1.00 1 c R . .
H(9) H 0.2662 0.2493 0.4154 0.084 Uiso 1.00 1 c R . .
H(10) H 0.0428 0.3927 0.5374 0.070 Uiso 1.00 1 c R . .
H(11) H -0.0644 0.4198 0.5085 0.070 Uiso 1.00 1 c R . .
H(12) H -0.0440 0.3265 0.5583 0.070 Uiso 1.00 1 c R . .
H(13) H 0.2043 0.3529 0.2912 0.051 Uiso 1.00 1 c R . .
H(14) H 0.1866 0.2921 0.1974 0.051 Uiso 1.00 1 c R . .
H(15) H -0.0337 0.4363 0.3171 0.044 Uiso 1.00 1 c R . .
H(16) H 0.0721 0.4396 0.3623 0.044 Uiso 1.00 1 c R . .
H(17) H 0.0206 0.3269 0.2022 0.043 Uiso 1.00 1 c R . .

loop_
_atom_site_aniso_label
_atom_site_aniso_U_11
_atom_site_aniso_U_22
_atom_site_aniso_U_33
_atom_site_aniso_U_12
_atom_site_aniso_U_13
_atom_site_aniso_U_23
Br(1) 0.0377(5) 0.0516(7) 0.0524(7) -0.0104(7) -0.0076(7) 0.0157(8)
O(1) 0.097(7) 0.058(6) 0.043(5) 0.008(5) 0.003(5) 0.036(5)
O(2) 0.053(5) 0.039(5) 0.039(5) -0.016(4) -0.010(4) 0.023(4)
O(3) 0.046(5) 0.066(6) 0.039(5) -0.005(4) 0.002(4) 0.030(5)
N(1) 0.047(6) 0.037(6) 0.023(5) -0.009(5) -0.001(4) 0.008(5)
C(1) 0.045(6) 0.015(5) 0.029(7) 0.001(6) 0.001(5) -0.008(6)
C(6) 0.042(6) 0.015(6) 0.019(6) 0.010(4) -0.002(5) 0.005(5)
C(7) 0.042(6) 0.012(6) 0.021(5) -0.002(5) -0.002(5) 0.002(5)
C(9) 0.044(7) 0.035(7) 0.028(7) -0.007(6) 0.000(5) 0.008(6)
C(10) 0.045(8) 0.049(8) 0.033(7) -0.002(6) 0.003(6) -0.000(7)
C(11) 0.058(8) 0.031(8) 0.045(8) 0.005(6) -0.000(7) 0.007(7)
C(12) 0.056(8) 0.025(6) 0.029(7) 0.000(6) -0.006(6) 0.006(6)
C(13) 0.035(7) 0.049(8) 0.030(7) 0.002(6) -0.000(6) 0.006(6)
C(14) 0.046(8) 0.079(11) 0.050(9) -0.012(7) -0.002(7) 0.001(8)
C(15) 0.100(11) 0.035(8) 0.055(10) 0.008(8) 0.005(8) -0.007(8)
C(16) 0.062(9) 0.067(9) 0.081(10) 0.015(7) 0.000(10) 0.025(9)
C(17) 0.082(11) 0.074(11) 0.020(7) -0.003(8) 0.011(7) -0.004(7)

loop_
_atom_type_symbol
_atom_type_description
_atom_type_scat_dispersion_real
_atom_type_scat_dispersion_imag
_atom_type_scat_source
C C 0.003 0.002
;
International Tables for Crystallography
(1992, Vol. C, Tables 4.2.6.8 and 6.1.1.4)
;
H H 0.000 0.000
;
International Tables for Crystallography
(1992, Vol. C, Table 6.1.1.4)
;
N N 0.006 0.003
;
International Tables for Crystallography
(1992, Vol. C, Tables 4.2.6.8 and 6.1.1.4)
;
O O 0.011 0.006
;
International Tables for Crystallography
(1992, Vol. C, Tables 4.2.6.8 and 6.1.1.4)
;
Br Br -0.290 2.459
;
International Tables for Crystallography
(1992, Vol. C, Tables 4.2.6.8 and 6.1.1.4)
;

loop_
_geom_angle_atom_site_label_1
_geom_angle_atom_site_label_2
_geom_angle_atom_site_label_3
_geom_angle
_geom_angle_publ_flag
_geom_angle_site_symmetry_1
_geom_angle_site_symmetry_2
_geom_angle_site_symmetry_3
C(7) O(2) C(9) 125.0(8) yes . . .
O(1) N(1) C(11) 114.4(9) yes . . .
O(1) N(1) C(13) 116.3(8) yes . . .
C(11) N(1) C(13) 125.7(9) yes . . .
O(3) C(1) C(6) 121.7(9) yes . . .
O(3) C(1) C(7) 121.1(9) yes . . 5_565
C(6) C(1) C(7) 117.1(9) yes . . 5_565
Br(1) C(6) C(1) 117.1(7) yes . . .
Br(1) C(6) C(7) 120.6(7) yes . . .
C(1) C(6) C(7) 121.9(9) yes . . .
O(2) C(7) C(1) 121.7(8) yes . . 5_565
O(2) C(7) C(6) 117.7(9) yes . . .
C(1) C(7) C(6) 120.4(9) yes 5_565 . .
O(2) C(9) C(10) 105.6(8) yes . . .
O(2) C(9) C(12) 108.2(8) yes . . .
C(10) C(9) C(12) 110.4(9) yes . . .
C(9) C(10) C(11) 112.4(9) yes . . .
N(1) C(11) C(10) 109.3(9) yes . . .
N(1) C(11) C(15) 110.3(9) yes . . .
N(1) C(11) C(16) 108.4(10) yes . . .
C(10) C(11) C(15) 110.1(10) yes . . .
C(10) C(11) C(16) 108.9(10) yes . . .
C(15) C(11) C(16) 109.9(10) yes . . .
C(9) C(12) C(13) 113.4(9) yes . . .
N(1) C(13) C(12) 109.0(9) yes . . .
N(1) C(13) C(14) 109.3(9) yes . . .
N(1) C(13) C(17) 108.0(9) yes . . .
C(12) C(13) C(14) 110.6(9) yes . . .
C(12) C(13) C(17) 110.1(9) yes . . .
C(14) C(13) C(17) 109.8(10) yes . . .
O(2) C(9) H(17) 111.6 no . . .
C(10) C(9) H(17) 110.9 no . . .
C(12) C(9) H(17) 110.1 no . . .
C(9) C(10) H(13) 108.1 no . . .
C(9) C(10) H(14) 108.8 no . . .
C(11) C(10) H(13) 108.1 no . . .
C(11) C(10) H(14) 110.3 no . . .
H(13) C(10) H(14) 109.1 no . . .
C(9) C(12) H(15) 110.5 no . . .
C(9) C(12) H(16) 107.3 no . . .
C(13) C(12) H(15) 108.2 no . . .
C(13) C(12) H(16) 108.0 no . . .
H(15) C(12) H(16) 109.3 no . . .
C(13) C(14) H(1) 109.6 no . . .
C(13) C(14) H(2) 108.3 no . . .
C(13) C(14) H(3) 110.8 no . . .
H(1) C(14) H(2) 109.7 no . . .
H(1) C(14) H(3) 108.7 no . . .
H(2) C(14) H(3) 109.7 no . . .
C(11) C(15) H(4) 109.0 no . . .
C(11) C(15) H(5) 110.6 no . . .
C(11) C(15) H(6) 108.9 no . . .
H(4) C(15) H(5) 110.2 no . . .
H(4) C(15) H(6) 109.2 no . . .
H(5) C(15) H(6) 108.8 no . . .
C(11) C(16) H(7) 109.2 no . . .
C(11) C(16) H(8) 109.7 no . . .
C(11) C(16) H(9) 109.6 no . . .
H(7) C(16) H(8) 108.9 no . . .
H(7) C(16) H(9) 110.3 no . . .
H(8) C(16) H(9) 109.0 no . . .
C(13) C(17) H(10) 109.1 no . . .
C(13) C(17) H(11) 110.0 no . . .
C(13) C(17) H(12) 108.8 no . . .
H(10) C(17) H(11) 109.4 no . . .
H(10) C(17) H(12) 110.0 no . . .
H(11) C(17) H(12) 109.6 no . . .

loop_
_geom_bond_atom_site_label_1
_geom_bond_atom_site_label_2
_geom_bond_distance
_geom_bond_publ_flag
_geom_bond_site_symmetry_1
_geom_bond_site_symmetry_2
Br(1) C(6) 1.869(10) yes . .
O(1) N(1) 1.286(12) yes . .
O(2) C(7) 1.350(12) yes . .
O(2) C(9) 1.460(13) yes . .
O(3) C(1) 1.219(13) yes . .
N(1) C(11) 1.485(15) yes . .
N(1) C(13) 1.480(15) yes . .
C(1) C(6) 1.447(14) yes . .
C(1) C(7) 1.503(15) yes . 5_565
C(6) C(7) 1.347(14) yes . .
C(9) C(10) 1.493(16) yes . .
C(9) C(12) 1.504(15) yes . .
C(10) C(11) 1.557(17) yes . .
C(11) C(15) 1.533(17) yes . .
C(11) C(16) 1.516(18) yes . .
C(12) C(13) 1.537(16) yes . .
C(13) C(14) 1.523(16) yes . .
C(13) C(17) 1.505(16) yes . .
C(9) H(17) 0.954 no . .
C(10) H(13) 0.954 no . .
C(10) H(14) 0.946 no . .
C(12) H(15) 0.956 no . .
C(12) H(16) 0.954 no . .
C(14) H(1) 0.952 no . .
C(14) H(2) 0.957 no . .
C(14) H(3) 0.945 no . .
C(15) H(4) 0.954 no . .
C(15) H(5) 0.950 no . .
C(15) H(6) 0.951 no . .
C(16) H(7) 0.953 no . .
C(16) H(8) 0.949 no . .
C(16) H(9) 0.953 no . .
C(17) H(10) 0.955 no . .
C(17) H(11) 0.957 no . .
C(17) H(12) 0.952 no . .

loop_
_geom_contact_atom_site_label_1
_geom_contact_atom_site_label_2
_geom_contact_distance
_geom_contact_publ_flag
_geom_contact_site_symmetry_1
_geom_contact_site_symmetry_2
O(1) O(2) 3.235(11) ? . 3_555
O(1) O(3) 3.533(12) ? . 7_545
O(1) C(1) 3.099(14) ? . 7_545
O(1) C(6) 3.466(12) ? . 3_555
O(1) C(6) 3.653(13) ? . 7_545
O(1) C(7) 2.917(13) ? . 3_555
O(1) C(9) 3.367(14) ? . 3_555
O(1) C(10) 3.698(15) ? . 3_555
O(2) O(1) 3.235(11) ? . 3_554
O(3) O(1) 3.533(12) ? . 7_555
C(1) O(1) 3.099(14) ? . 7_555
C(6) O(1) 3.466(12) ? . 3_554
C(6) O(1) 3.653(13) ? . 7_555
C(7) O(1) 2.917(13) ? . 3_554
C(9) O(1) 3.367(14) ? . 3_554
C(10) O(1) 3.698(15) ? . 3_554
Br(1) H(1) 3.248 ? . 7_555
Br(1) H(5) 3.245 ? . 2_555
Br(1) H(7) 3.380 ? . 3_554
Br(1) H(9) 3.474 ? . 4_564
Br(1) H(10) 3.188 ? . 4_564
Br(1) H(11) 3.424 ? . 8_555
Br(1) H(16) 3.585 ? . 4_564
O(1) H(14) 3.094 ? . 3_555
O(1) H(17) 2.883 ? . 3_555
O(2) H(6) 3.455 ? . 7_555
O(3) H(1) 3.508 ? . 7_555
O(3) H(6) 3.050 ? . 3_554
O(3) H(9) 3.033 ? . 4_564
O(3) H(13) 2.889 ? . 4_564
C(1) H(1) 3.405 ? . 7_555
C(1) H(6) 2.784 ? . 3_554
C(6) H(1) 3.231 ? . 7_555
C(6) H(6) 3.293 ? . 3_554
C(6) H(6) 3.381 ? . 7_555
C(6) H(7) 3.386 ? . 3_554
C(7) H(6) 3.682 ? . 3_554
C(7) H(6) 2.955 ? . 7_555
C(10) H(2) 3.163 ? . 8_555
C(10) H(3) 3.623 ? . 8_555
C(12) H(10) 3.625 ? . 5_566
C(12) H(11) 3.431 ? . 5_566
C(14) H(8) 3.412 ? . 8_455
C(14) H(9) 3.323 ? . 6_456
C(14) H(13) 3.650 ? . 8_455
C(14) H(14) 3.099 ? . 8_455
C(15) H(10) 3.278 ? . 3_554
C(15) H(12) 3.408 ? . 3_554
C(15) H(15) 3.566 ? . 7_545
C(16) H(1) 3.475 ? . 6_556
C(16) H(2) 3.579 ? . 6_556
C(16) H(3) 3.494 ? . 8_555
C(16) H(11) 3.581 ? . 6_556
C(16) H(12) 3.122 ? . 6_556
C(17) H(4) 3.195 ? . 3_555
C(17) H(5) 3.489 ? . 3_555
C(17) H(7) 3.587 ? . 6_456
C(17) H(8) 3.575 ? . 6_456
C(17) H(9) 3.555 ? . 6_456
C(17) H(10) 3.596 ? . 5_566
C(17) H(11) 3.327 ? . 5_566
C(17) H(16) 3.341 ? . 5_566
H(1) Br(1) 3.248 ? . 7_545
H(1) O(3) 3.508 ? . 7_545
H(1) C(1) 3.405 ? . 7_545
H(1) C(6) 3.231 ? . 7_545
H(1) C(16) 3.475 ? . 6_456
H(1) H(7) 3.489 ? . 6_456
H(1) H(8) 3.624 ? . 8_455
H(1) H(9) 2.708 ? . 6_456
H(1) H(14) 3.297 ? . 8_455
H(2) C(10) 3.163 ? . 8_455
H(2) C(16) 3.579 ? . 6_456
H(2) H(7) 3.170 ? . 6_456
H(2) H(8) 3.469 ? . 8_455
H(2) H(9) 3.126 ? . 6_456
H(2) H(13) 3.012 ? . 8_455
H(2) H(14) 2.472 ? . 8_455
H(3) C(10) 3.623 ? . 8_455
H(3) C(16) 3.494 ? . 8_455
H(3) H(8) 2.693 ? . 8_455
H(3) H(9) 3.560 ? . 8_455
H(3) H(12) 3.609 ? . 3_554
H(3) H(13) 3.410 ? . 8_455
H(3) H(14) 3.074 ? . 8_455
H(4) C(17) 3.195 ? . 3_554
H(4) H(8) 3.536 ? . 8_455
H(4) H(10) 2.909 ? . 3_554
H(4) H(11) 3.659 ? . 3_554
H(4) H(12) 2.655 ? . 3_554
H(4) H(15) 3.668 ? . 7_545
H(5) Br(1) 3.245 ? . 2_545
H(5) C(17) 3.489 ? . 3_554
H(5) H(10) 2.796 ? . 3_554
H(5) H(12) 3.339 ? . 3_554
H(5) H(15) 3.257 ? . 7_545
H(6) O(2) 3.455 ? . 7_545
H(6) O(3) 3.050 ? . 3_555
H(6) C(1) 2.784 ? . 3_555
H(6) C(6) 3.293 ? . 3_555
H(6) C(6) 3.381 ? . 7_545
H(6) C(7) 3.682 ? . 3_555
H(6) C(7) 2.955 ? . 7_545
H(6) H(15) 3.212 ? . 7_545
H(7) Br(1) 3.380 ? . 3_555
H(7) C(6) 3.386 ? . 3_555
H(7) C(17) 3.587 ? . 6_556
H(7) H(1) 3.489 ? . 6_556
H(7) H(2) 3.170 ? . 6_556
H(7) H(11) 3.174 ? . 6_556
H(7) H(12) 3.149 ? . 6_556
H(8) C(14) 3.412 ? . 8_555
H(8) C(17) 3.575 ? . 6_556
H(8) H(1) 3.624 ? . 8_555
H(8) H(2) 3.469 ? . 8_555
H(8) H(3) 2.693 ? . 8_555
H(8) H(4) 3.536 ? . 8_555
H(8) H(11) 3.439 ? . 6_556
H(8) H(12) 2.854 ? . 6_556
H(9) Br(1) 3.474 ? . 4_565
H(9) O(3) 3.033 ? . 4_565
H(9) C(14) 3.323 ? . 6_556
H(9) C(17) 3.555 ? . 6_556
H(9) H(1) 2.708 ? . 6_556
H(9) H(2) 3.126 ? . 6_556
H(9) H(3) 3.560 ? . 8_555
H(9) H(11) 3.557 ? . 6_556
H(9) H(12) 2.840 ? . 6_556
H(10) Br(1) 3.188 ? . 4_565
H(10) C(12) 3.625 ? . 5_566
H(10) C(15) 3.278 ? . 3_555
H(10) C(17) 3.596 ? . 5_566
H(10) H(4) 2.909 ? . 3_555
H(10) H(5) 2.796 ? . 3_555
H(10) H(10) 3.540 ? . 5_566
H(10) H(11) 2.871 ? . 5_566
H(10) H(15) 3.187 ? . 5_566
H(10) H(16) 3.227 ? . 5_566
H(11) Br(1) 3.424 ? . 8_455
H(11) C(12) 3.431 ? . 5_566
H(11) C(16) 3.581 ? . 6_456
H(11) C(17) 3.327 ? . 5_566
H(11) H(4) 3.659 ? . 3_555
H(11) H(7) 3.174 ? . 6_456
H(11) H(8) 3.439 ? . 6_456
H(11) H(9) 3.557 ? . 6_456
H(11) H(10) 2.871 ? . 5_566
H(11) H(11) 2.971 ? . 5_566
H(11) H(15) 3.411 ? . 5_566
H(11) H(16) 2.698 ? . 5_566
H(12) C(15) 3.408 ? . 3_555
H(12) C(16) 3.122 ? . 6_456
H(12) H(3) 3.609 ? . 3_555
H(12) H(4) 2.655 ? . 3_555
H(12) H(5) 3.339 ? . 3_555
H(12) H(7) 3.149 ? . 6_456
H(12) H(8) 2.854 ? . 6_456
H(12) H(9) 2.840 ? . 6_456
H(12) H(16) 3.655 ? . 5_566
H(12) H(17) 3.093 ? . 3_555
H(13) O(3) 2.889 ? . 4_565
H(13) C(14) 3.650 ? . 8_555
H(13) H(2) 3.012 ? . 8_555
H(13) H(3) 3.410 ? . 8_555
H(14) O(1) 3.094 ? . 3_554
H(14) C(14) 3.099 ? . 8_555
H(14) H(1) 3.297 ? . 8_555
H(14) H(2) 2.472 ? . 8_555
H(14) H(3) 3.074 ? . 8_555
H(15) C(15) 3.566 ? . 7_555
H(15) H(4) 3.668 ? . 7_555
H(15) H(5) 3.257 ? . 7_555
H(15) H(6) 3.212 ? . 7_555
H(15) H(10) 3.187 ? . 5_566
H(15) H(11) 3.411 ? . 5_566
H(16) Br(1) 3.585 ? . 4_565
H(16) C(17) 3.341 ? . 5_566
H(16) H(10) 3.227 ? . 5_566
H(16) H(11) 2.698 ? . 5_566
H(16) H(12) 3.655 ? . 5_566
H(17) O(1) 2.883 ? . 3_554
H(17) H(12) 3.093 ? . 3_554

loop_
_geom_torsion_atom_site_label_1
_geom_torsion_atom_site_label_2
_geom_torsion_atom_site_label_3
_geom_torsion_atom_site_label_4
_geom_torsion
_geom_torsion_publ_flag
_geom_torsion_site_symmetry_1
_geom_torsion_site_symmetry_2
_geom_torsion_site_symmetry_3
_geom_torsion_site_symmetry_4
C(7) O(2) C(9) C(10) 136.7(9) ? . . . .
C(7) O(2) C(9) C(12) -105.2(10) ? . . . .
C(9) O(2) C(7) C(6) -163.5(9) ? . . . .
C(9) O(2) C(7) C(1) 22.8(14) ? . . . 5_565
O(1) N(1) C(11) C(10) -166.4(9) ? . . . .
O(1) N(1) C(11) C(15) 72.5(12) ? . . . .
O(1) N(1) C(11) C(16) -47.9(12) ? . . . .
O(1) N(1) C(13) C(12) 167.0(9) ? . . . .
O(1) N(1) C(13) C(14) -72.0(12) ? . . . .
O(1) N(1) C(13) C(17) 47.4(12) ? . . . .
C(11) N(1) C(13) C(12) -35.8(14) ? . . . .
C(11) N(1) C(13) C(14) 85.3(13) ? . . . .
C(11) N(1) C(13) C(17) -155.3(10) ? . . . .
C(13) N(1) C(11) C(10) 36.0(14) ? . . . .
C(13) N(1) C(11) C(15) -85.2(13) ? . . . .
C(13) N(1) C(11) C(16) 154.5(10) ? . . . .
O(3) C(1) C(6) Br(1) 2.1(14) ? . . . .
O(3) C(1) C(6) C(7) -169.9(10) ? . . . .
O(3) C(1) C(7) O(2) -3.5(15) ? . . 5_565 5_565
O(3) C(1) C(7) C(6) 170.1(10) ? . . 5_565 5_565
C(6) C(1) C(7) O(2) 177.8(9) ? . . 5_565 5_565
C(6) C(1) C(7) C(6) -8.7(14) ? . . 5_565 5_565
C(7) C(1) C(6) Br(1) -179.1(7) ? 5_565 . . .
C(7) C(1) C(6) C(7) 8.8(14) ? 5_565 . . .
Br(1) C(6) C(7) O(2) 5.3(12) ? . . . .
Br(1) C(6) C(7) C(1) 179.1(7) ? . . . 5_565
C(1) C(6) C(7) O(2) 177.1(9) ? . . . .
C(1) C(6) C(7) C(1) -9.1(15) ? . . . 5_565
O(2) C(9) C(10) C(11) 176.6(8) ? . . . .
O(2) C(9) C(12) C(13) -175.4(8) ? . . . .
C(10) C(9) C(12) C(13) -60.4(12) ? . . . .
C(12) C(9) C(10) C(11) 59.9(12) ? . . . .
C(9) C(10) C(11) N(1) -45.4(12) ? . . . .
C(9) C(10) C(11) C(15) 75.9(12) ? . . . .
C(9) C(10) C(11) C(16) -163.6(10) ? . . . .
C(9) C(12) C(13) N(1) 45.2(12) ? . . . .
C(9) C(12) C(13) C(14) -75.0(12) ? . . . .
C(9) C(12) C(13) C(17) 163.4(9) ? . . . .
